data_4065102
loop_
_publ_author_name
'Nguyen, Minh-Hai'
'Yip, John H. K.'

_publ_section_title
;
 Pushing Pentacene-Based Fluorescence to the Near-Infrared Region by
 Platination
;
_journal_issue 23
_journal_name_full Organometallics
_journal_page_first 6383
_journal_paper_doi 10.1021/om2005645
_journal_volume 30
_journal_year 2011
_chemical_formula_sum 'C63 H84 Cl2 F6 N2 O6 P4 Pt2 S2'
_chemical_formula_weight 1728.40
_chemical_name_common 5.CH2Cl2
_chemical_name_systematic
; 
 ? 
;
_space_group_IT_number 2
_symmetry_space_group_name_Hall '-P 1'
_symmetry_space_group_name_H-M 'P -1'
_atom_sites_solution_hydrogens geom
_atom_sites_solution_primary direct
_atom_sites_solution_secondary difmap
_audit_creation_method SHELXL-97
_cell_angle_alpha 77.513(9)
_cell_angle_beta 85.523(10)
_cell_angle_gamma 78.643(9)
_cell_formula_units_Z 2
_cell_length_a 9.359(5)
_cell_length_b 19.357(9)
_cell_length_c 20.162(10)
_cell_measurement_temperature 100(2)
_cell_volume 3494(3)
_computing_structure_refinement 'SHELXL-97 (Sheldrick, 1997)'
_computing_structure_solution 'SHELXS-97 (Sheldrick, 1990)'
_diffrn_ambient_temperature 100(2)
_diffrn_measured_fraction_theta_full 0.996
_diffrn_measured_fraction_theta_max 0.996
_diffrn_radiation_monochromator graphite
_diffrn_radiation_source 'fine-focus sealed tube'
_diffrn_radiation_type MoK\a
_diffrn_radiation_wavelength 0.71073
_diffrn_reflns_av_R_equivalents 0.0853
_diffrn_reflns_av_sigmaI/netI 0.1086
_diffrn_reflns_limit_h_max 12
_diffrn_reflns_limit_h_min -12
_diffrn_reflns_limit_k_max 25
_diffrn_reflns_limit_k_min -25
_diffrn_reflns_limit_l_max 26
_diffrn_reflns_limit_l_min -26
_diffrn_reflns_number 44567
_diffrn_reflns_theta_full 27.50
_diffrn_reflns_theta_max 27.50
_diffrn_reflns_theta_min 1.34
_exptl_absorpt_coefficient_mu 4.292
_exptl_absorpt_correction_T_max 0.8471
_exptl_absorpt_correction_T_min 0.1827
_exptl_crystal_density_diffrn 1.643
_exptl_crystal_density_method 'not measured'
_exptl_crystal_F_000 1720
_exptl_crystal_size_max 0.60
_exptl_crystal_size_mid 0.10
_exptl_crystal_size_min 0.04
_refine_diff_density_max 4.832
_refine_diff_density_min -2.657
_refine_diff_density_rms 0.250
_refine_ls_extinction_method none
_refine_ls_goodness_of_fit_ref 1.033
_refine_ls_hydrogen_treatment mixed
_refine_ls_matrix_type full
_refine_ls_number_parameters 821
_refine_ls_number_reflns 15964
_refine_ls_number_restraints 133
_refine_ls_restrained_S_all 1.031
_refine_ls_R_factor_all 0.1151
_refine_ls_R_factor_gt 0.0684
_refine_ls_shift/su_max 0.001
_refine_ls_shift/su_mean 0.000
_refine_ls_structure_factor_coef Fsqd
_refine_ls_weighting_details 'calc w=1/[\s^2^(Fo^2^)+(0.1080P)^2^+0.0000P] where P=(Fo^2^+2Fc^2^)/3'
_refine_ls_weighting_scheme calc
_refine_ls_wR_factor_gt 0.1758
_refine_ls_wR_factor_ref 0.1955
_reflns_number_gt 10170
_reflns_number_total 15964
_reflns_threshold_expression >2sigma(I)
_cod_data_source_file om2005645_si_001.cif
_cod_data_source_block a357
_cod_database_code 4065102

loop_
_symmetry_equiv_pos_as_xyz
'x, y, z'
'-x, -y, -z'

loop_
_atom_site_label
_atom_site_type_symbol
_atom_site_fract_x
_atom_site_fract_y
_atom_site_fract_z
_atom_site_U_iso_or_equiv
_atom_site_adp_type
_atom_site_occupancy
_atom_site_symmetry_multiplicity
_atom_site_calc_flag
_atom_site_refinement_flags
_atom_site_disorder_assembly
_atom_site_disorder_group
C38 C 0.1861(16) 0.1651(11) 0.2773(9) 0.092(6) Uani 1 1 d D . .
H38A H 0.1335 0.1461 0.2466 0.110 Uiso 0.58(2) 1 calc PR A 1
H38B H 0.2176 0.1256 0.3164 0.110 Uiso 0.58(2) 1 calc PR A 1
H38C H 0.1040 0.2061 0.2662 0.110 Uiso 0.42(2) 1 d PR A 2
H38D H 0.1669 0.1273 0.2549 0.110 Uiso 0.42(2) 1 d PR A 2
C36 C 0.7204(16) 0.3569(7) 0.3046(8) 0.037(4) Uani 0.726(16) 1 d PDU A 1
H36A H 0.7692 0.3790 0.3343 0.044 Uiso 0.726(16) 1 calc PR A 1
H36B H 0.7975 0.3264 0.2817 0.044 Uiso 0.726(16) 1 calc PR A 1
C37 C 0.6407(18) 0.4172(8) 0.2501(8) 0.048(4) Uani 0.726(16) 1 d PDU A 1
H37A H 0.6046 0.3961 0.2162 0.072 Uiso 0.726(16) 1 calc PR A 1
H37B H 0.7082 0.4487 0.2279 0.072 Uiso 0.726(16) 1 calc PR A 1
H37C H 0.5584 0.4454 0.2715 0.072 Uiso 0.726(16) 1 calc PR A 1
C39 C 0.083(3) 0.2269(15) 0.303(2) 0.117(12) Uani 0.58(2) 1 d PD A 1
H39A H -0.0115 0.2129 0.3168 0.175 Uiso 0.58(2) 1 calc PR A 1
H39B H 0.0698 0.2700 0.2663 0.175 Uiso 0.58(2) 1 calc PR A 1
H39C H 0.1254 0.2374 0.3417 0.175 Uiso 0.58(2) 1 calc PR A 1
C36A C 0.636(5) 0.3868(11) 0.3098(18) 0.045(5) Uani 0.274(16) 1 d PDU A 2
H36C H 0.5449 0.4145 0.2880 0.054 Uiso 0.274(16) 1 calc PR A 2
H36D H 0.6653 0.4147 0.3405 0.054 Uiso 0.274(16) 1 calc PR A 2
C37A C 0.758(5) 0.374(3) 0.255(2) 0.056(7) Uani 0.274(16) 1 d PDU A 2
H37D H 0.8288 0.3308 0.2726 0.084 Uiso 0.274(16) 1 calc PR A 2
H37E H 0.8067 0.4157 0.2431 0.084 Uiso 0.274(16) 1 calc PR A 2
H37F H 0.7149 0.3677 0.2143 0.084 Uiso 0.274(16) 1 calc PR A 2
C39A C 0.163(4) 0.140(2) 0.3545(11) 0.117(12) Uani 0.42(2) 1 d PD A 2
H39D H 0.0588 0.1420 0.3659 0.175 Uiso 0.42(2) 1 calc PR A 2
H39E H 0.2016 0.1706 0.3785 0.175 Uiso 0.42(2) 1 calc PR A 2
H39F H 0.2146 0.0897 0.3684 0.175 Uiso 0.42(2) 1 calc PR A 2
S2 S 0.3776(4) 0.9046(2) 0.40800(18) 0.0748(11) Uani 1 1 d D . .
O4 O 0.4262(9) 0.9476(4) 0.3457(3) 0.090(4) Uani 1 1 d D . .
O5 O 0.3221(10) 0.8422(4) 0.3988(5) 0.131(6) Uani 1 1 d D . .
O6 O 0.4735(7) 0.8904(4) 0.4640(3) 0.068(3) Uani 1 1 d D . .
C62 C 0.2192(10) 0.9611(4) 0.4343(3) 0.088(6) Uani 1 1 d D . .
F4 F 0.1206(8) 0.9825(5) 0.3855(5) 0.144(5) Uani 1 1 d D . .
F5 F 0.2520(10) 1.0204(4) 0.4493(5) 0.148(6) Uani 1 1 d D . .
F6 F 0.1538(8) 0.9267(5) 0.4900(4) 0.114(4) Uani 1 1 d D . .
Pt1 Pt 0.47786(4) 0.243885(19) 0.29749(2) 0.02995(13) Uani 1 1 d . . .
Pt2 Pt -0.48426(4) 0.759900(17) 0.17727(2) 0.02361(12) Uani 1 1 d . A .
P1 P 0.6048(3) 0.29853(15) 0.35866(16) 0.0396(7) Uani 1 1 d D A .
P2 P 0.3462(3) 0.19587(15) 0.23197(16) 0.0359(7) Uani 1 1 d . A .
P3 P -0.3137(3) 0.83040(12) 0.12962(14) 0.0257(5) Uani 1 1 d . . .
P4 P -0.6425(3) 0.68132(14) 0.21535(18) 0.0413(8) Uani 1 1 d . . .
N1 N 0.6186(10) 0.1452(4) 0.3244(5) 0.035(2) Uani 1 1 d . A .
N2 N -0.6554(8) 0.8483(4) 0.1701(4) 0.0259(18) Uani 1 1 d . . .
C1 C 0.3370(11) 0.3337(6) 0.2761(6) 0.037(3) Uani 1 1 d . A .
C2 C 0.2454(11) 0.3864(5) 0.2621(6) 0.033(2) Uani 1 1 d . . .
C3 C 0.1262(11) 0.4468(5) 0.2460(5) 0.030(2) Uani 1 1 d . A .
C4 C 0.0273(11) 0.4653(5) 0.2980(6) 0.034(2) Uani 1 1 d . . .
C5 C 0.0435(12) 0.4301(6) 0.3668(6) 0.039(3) Uani 1 1 d . A .
H5A H 0.1248 0.3924 0.3783 0.046 Uiso 1 1 calc R . .
C6 C -0.0557(12) 0.4486(6) 0.4185(6) 0.036(2) Uani 1 1 d . . .
C7 C -0.0356(14) 0.4115(6) 0.4872(6) 0.047(3) Uani 1 1 d . A .
H7 H 0.0444 0.3730 0.4984 0.057 Uiso 1 1 calc R . .
C8 C -0.1309(14) 0.4316(6) 0.5360(7) 0.052(3) Uani 1 1 d . . .
H8 H -0.1139 0.4086 0.5821 0.063 Uiso 1 1 calc R A .
C9 C -0.2552(15) 0.4857(6) 0.5208(7) 0.056(4) Uani 1 1 d . A .
H9 H -0.3230 0.4974 0.5561 0.067 Uiso 1 1 calc R . .
C10 C -0.2777(13) 0.5210(6) 0.4556(7) 0.047(3) Uani 1 1 d . . .
H10 H -0.3622 0.5572 0.4454 0.057 Uiso 1 1 calc R A .
C11 C -0.1770(12) 0.5048(5) 0.4024(6) 0.037(3) Uani 1 1 d . A .
C12 C -0.1934(12) 0.5411(6) 0.3355(6) 0.041(3) Uani 1 1 d . . .
H12 H -0.2729 0.5801 0.3253 0.049 Uiso 1 1 calc R A .
C13 C -0.0978(10) 0.5227(5) 0.2819(5) 0.029(2) Uani 1 1 d . A .
C14 C -0.1172(10) 0.5607(5) 0.2125(5) 0.029(2) Uani 1 1 d . . .
C15 C -0.0169(10) 0.5405(5) 0.1609(5) 0.027(2) Uani 1 1 d . A .
C16 C -0.0344(12) 0.5759(5) 0.0928(6) 0.036(3) Uani 1 1 d . . .
H16 H -0.1174 0.6127 0.0815 0.043 Uiso 1 1 calc R A .
C17 C 0.0663(11) 0.5591(5) 0.0407(5) 0.030(2) Uani 1 1 d . A .
C18 C 0.0498(13) 0.5947(5) -0.0296(6) 0.039(3) Uani 1 1 d . . .
H18 H -0.0355 0.6292 -0.0429 0.047 Uiso 1 1 calc R A .
C19 C 0.1552(14) 0.5790(6) -0.0765(6) 0.043(3) Uani 1 1 d . A .
H19 H 0.1445 0.6049 -0.1221 0.052 Uiso 1 1 calc R . .
C20 C 0.2814(12) 0.5253(6) -0.0602(7) 0.043(3) Uani 1 1 d . . .
H20 H 0.3521 0.5143 -0.0946 0.052 Uiso 1 1 calc R A .
C21 C 0.2996(12) 0.4894(6) 0.0064(6) 0.039(3) Uani 1 1 d . A .
H21 H 0.3846 0.4539 0.0178 0.046 Uiso 1 1 calc R . .
C22 C 0.1931(11) 0.5045(5) 0.0583(6) 0.031(2) Uani 1 1 d . . .
C23 C 0.2090(11) 0.4678(5) 0.1254(5) 0.031(2) Uani 1 1 d . A .
H23 H 0.2914 0.4306 0.1363 0.037 Uiso 1 1 calc R . .
C24 C 0.1086(10) 0.4835(5) 0.1774(6) 0.031(2) Uani 1 1 d . . .
C25 C -0.2356(11) 0.6203(6) 0.1983(5) 0.032(2) Uani 1 1 d . A .
C26 C -0.3279(10) 0.6746(5) 0.1885(5) 0.026(2) Uani 1 1 d . . .
C27 C 0.7438(12) 0.1291(6) 0.2867(6) 0.043(3) Uani 1 1 d . . .
H27 H 0.7680 0.1631 0.2480 0.051 Uiso 1 1 calc R A .
C28 C 0.8333(16) 0.0644(8) 0.3047(8) 0.063(4) Uani 1 1 d . A .
H28 H 0.9224 0.0536 0.2797 0.075 Uiso 1 1 calc R . .
C29 C 0.7928(17) 0.0124(7) 0.3616(8) 0.065(4) Uani 1 1 d . . .
H29 H 0.8541 -0.0333 0.3740 0.078 Uiso 1 1 calc R A .
C30 C 0.6672(16) 0.0285(6) 0.3976(7) 0.057(4) Uani 1 1 d . A .
H30 H 0.6381 -0.0060 0.4347 0.068 Uiso 1 1 calc R . .
C31 C 0.5810(14) 0.0967(6) 0.3796(6) 0.048(3) Uani 1 1 d . . .
H31 H 0.4952 0.1095 0.4060 0.057 Uiso 1 1 calc R A .
C32 C 0.7293(16) 0.2345(7) 0.4173(8) 0.064(4) Uani 1 1 d . . .
H32A H 0.6720 0.2041 0.4505 0.077 Uiso 1 1 calc R A .
H32B H 0.7960 0.2026 0.3914 0.077 Uiso 1 1 calc R . .
C33 C 0.825(2) 0.2700(9) 0.4581(9) 0.096(6) Uani 1 1 d . A .
H33A H 0.8994 0.2901 0.4273 0.144 Uiso 1 1 calc R . .
H33B H 0.8719 0.2332 0.4953 0.144 Uiso 1 1 calc R . .
H33C H 0.7616 0.3085 0.4768 0.144 Uiso 1 1 calc R . .
C34 C 0.4892(14) 0.3545(7) 0.4104(8) 0.061(4) Uani 1 1 d . . .
H34A H 0.5509 0.3774 0.4335 0.073 Uiso 1 1 calc R A .
H34B H 0.4238 0.3932 0.3806 0.073 Uiso 1 1 calc R . .
C35 C 0.3974(17) 0.3121(8) 0.4637(7) 0.071(4) Uani 1 1 d . A .
H35A H 0.3314 0.2919 0.4410 0.106 Uiso 1 1 calc R . .
H35B H 0.3402 0.3442 0.4915 0.106 Uiso 1 1 calc R . .
H35C H 0.4615 0.2730 0.4927 0.106 Uiso 1 1 calc R . .
C40 C 0.2826(11) 0.2587(6) 0.1536(6) 0.037(3) Uani 1 1 d . . .
H40A H 0.2267 0.2350 0.1283 0.044 Uiso 1 1 calc R A .
H40B H 0.2162 0.3012 0.1654 0.044 Uiso 1 1 calc R . .
C41 C 0.4078(13) 0.2830(6) 0.1087(6) 0.044(3) Uani 1 1 d . A .
H41A H 0.4622 0.3073 0.1332 0.066 Uiso 1 1 calc R . .
H41B H 0.3696 0.3165 0.0674 0.066 Uiso 1 1 calc R . .
H41C H 0.4727 0.2411 0.0962 0.066 Uiso 1 1 calc R . .
C42 C 0.4430(13) 0.1142(5) 0.2073(6) 0.044(3) Uani 1 1 d . . .
H42A H 0.5400 0.1222 0.1875 0.053 Uiso 1 1 calc R A .
H42B H 0.4588 0.0755 0.2485 0.053 Uiso 1 1 calc R . .
C43 C 0.3643(17) 0.0889(7) 0.1562(8) 0.070(4) Uani 1 1 d . A .
H43A H 0.2625 0.0889 0.1717 0.106 Uiso 1 1 calc R . .
H43B H 0.4121 0.0401 0.1521 0.106 Uiso 1 1 calc R . .
H43C H 0.3677 0.1216 0.1118 0.106 Uiso 1 1 calc R . .
C44 C -0.6949(11) 0.8795(5) 0.2243(6) 0.032(2) Uani 1 1 d . . .
H44 H -0.6397 0.8628 0.2641 0.038 Uiso 1 1 calc R . .
C45 C -0.8102(12) 0.9337(6) 0.2235(7) 0.044(3) Uani 1 1 d . . .
H45 H -0.8354 0.9542 0.2626 0.053 Uiso 1 1 calc R . .
C46 C -0.8902(13) 0.9591(6) 0.1674(7) 0.043(3) Uani 1 1 d . . .
H46 H -0.9721 0.9970 0.1669 0.051 Uiso 1 1 calc R . .
C47 C -0.8510(11) 0.9290(5) 0.1109(6) 0.034(2) Uani 1 1 d . . .
H47 H -0.9046 0.9466 0.0707 0.040 Uiso 1 1 calc R . .
C48 C -0.7334(10) 0.8734(5) 0.1136(5) 0.028(2) Uani 1 1 d . . .
H48 H -0.7066 0.8523 0.0749 0.034 Uiso 1 1 calc R . .
C49 C -0.2119(12) 0.8585(6) 0.1897(6) 0.038(3) Uani 1 1 d . . .
H49A H -0.1712 0.8153 0.2237 0.046 Uiso 1 1 calc R . .
H49B H -0.1288 0.8783 0.1647 0.046 Uiso 1 1 calc R . .
C50 C -0.2983(14) 0.9133(7) 0.2266(7) 0.054(3) Uani 1 1 d . . .
H50A H -0.3197 0.9600 0.1950 0.081 Uiso 1 1 calc R . .
H50B H -0.2418 0.9178 0.2639 0.081 Uiso 1 1 calc R . .
H50C H -0.3899 0.8982 0.2450 0.081 Uiso 1 1 calc R . .
C51 C -0.3953(11) 0.9123(5) 0.0716(6) 0.033(2) Uani 1 1 d . . .
H51A H -0.4477 0.8989 0.0369 0.039 Uiso 1 1 calc R . .
H51B H -0.4680 0.9417 0.0975 0.039 Uiso 1 1 calc R . .
C52 C -0.2835(12) 0.9591(5) 0.0348(6) 0.043(3) Uani 1 1 d . . .
H52A H -0.2237 0.9685 0.0685 0.064 Uiso 1 1 calc R . .
H52B H -0.3359 1.0049 0.0094 0.064 Uiso 1 1 calc R . .
H52C H -0.2205 0.9334 0.0033 0.064 Uiso 1 1 calc R . .
C53 C -0.1729(11) 0.7834(5) 0.0777(6) 0.034(2) Uani 1 1 d . . .
H53A H -0.1031 0.8154 0.0582 0.041 Uiso 1 1 calc R . .
H53B H -0.1183 0.7401 0.1072 0.041 Uiso 1 1 calc R . .
C54 C -0.2353(14) 0.7609(6) 0.0207(6) 0.048(3) Uani 1 1 d . . .
H54A H -0.2781 0.7180 0.0389 0.073 Uiso 1 1 calc R . .
H54B H -0.1575 0.7499 -0.0130 0.073 Uiso 1 1 calc R . .
H54C H -0.3108 0.8001 -0.0010 0.073 Uiso 1 1 calc R . .
C55 C -0.8310(12) 0.7221(6) 0.2230(8) 0.055(4) Uani 1 1 d . . .
H55A H -0.8392 0.7579 0.2521 0.066 Uiso 1 1 calc R . .
H55B H -0.8640 0.7484 0.1774 0.066 Uiso 1 1 calc R . .
C56 C -0.9329(14) 0.6707(7) 0.2522(8) 0.062(4) Uani 1 1 d . . .
H56A H -0.9217 0.6330 0.2256 0.092 Uiso 1 1 calc R . .
H56B H -1.0337 0.6970 0.2505 0.092 Uiso 1 1 calc R . .
H56C H -0.9093 0.6486 0.2995 0.092 Uiso 1 1 calc R . .
C57 C -0.6226(19) 0.6139(8) 0.1652(10) 0.086(6) Uani 1 1 d . . .
H57A H -0.5235 0.5842 0.1701 0.103 Uiso 1 1 calc R . .
H57B H -0.6940 0.5820 0.1818 0.103 Uiso 1 1 calc R . .
C58 C -0.648(2) 0.6495(9) 0.0875(9) 0.107(7) Uani 1 1 d . . .
H58A H -0.7501 0.6726 0.0817 0.160 Uiso 1 1 calc R . .
H58B H -0.6227 0.6123 0.0603 0.160 Uiso 1 1 calc R . .
H58C H -0.5855 0.6857 0.0726 0.160 Uiso 1 1 calc R . .
C59 C -0.6073(14) 0.6275(8) 0.3010(8) 0.066(4) Uani 1 1 d . . .
H59A H -0.6796 0.5954 0.3139 0.080 Uiso 1 1 calc R . .
H59B H -0.5092 0.5968 0.3010 0.080 Uiso 1 1 calc R . .
C60 C -0.6158(18) 0.6764(9) 0.3561(8) 0.077(5) Uani 1 1 d . . .
H60A H -0.5335 0.7020 0.3483 0.116 Uiso 1 1 calc R . .
H60B H -0.6116 0.6459 0.4018 0.116 Uiso 1 1 calc R . .
H60C H -0.7076 0.7114 0.3521 0.116 Uiso 1 1 calc R . .
C63 C -0.207(3) 0.7994(11) 0.4017(13) 0.144(11) Uani 1 1 d . . .
H63A H -0.2788 0.8449 0.3902 0.173 Uiso 1 1 calc R . .
H63B H -0.2113 0.7821 0.4516 0.173 Uiso 1 1 calc R . .
Cl1 Cl -0.2522(9) 0.7309(3) 0.3587(3) 0.146(3) Uani 1 1 d . . .
Cl2 Cl -0.0393(6) 0.8135(3) 0.3754(3) 0.1127(19) Uani 1 1 d . . .
S1 S 0.1903(3) 0.87347(13) -0.07533(13) 0.0360(6) Uani 1 1 d D . .
O1 O 0.1987(7) 0.9151(3) -0.1439(3) 0.048(2) Uani 1 1 d D . .
O2 O 0.0706(6) 0.9021(3) -0.0332(3) 0.046(2) Uani 1 1 d D . .
O3 O 0.3281(5) 0.8488(3) -0.0424(3) 0.0388(18) Uani 1 1 d D . .
C61 C 0.1409(5) 0.7924(5) -0.0873(2) 0.045(3) Uani 1 1 d D . .
F1 F 0.0126(6) 0.8065(4) -0.1180(3) 0.072(2) Uani 1 1 d D . .
F2 F 0.2409(6) 0.7580(3) -0.1262(3) 0.0561(19) Uani 1 1 d D . .
F3 F 0.1270(7) 0.7467(3) -0.0278(3) 0.071(2) Uani 1 1 d D . .

loop_
_atom_site_aniso_label
_atom_site_aniso_U_11
_atom_site_aniso_U_22
_atom_site_aniso_U_33
_atom_site_aniso_U_23
_atom_site_aniso_U_13
_atom_site_aniso_U_12
C38 0.063(10) 0.146(18) 0.099(13) -0.061(13) 0.028(9) -0.071(11)
C36 0.040(8) 0.033(8) 0.044(8) -0.007(6) -0.018(7) -0.016(6)
C37 0.050(9) 0.044(8) 0.050(9) 0.001(7) -0.010(7) -0.018(7)
C39 0.063(17) 0.13(2) 0.19(3) -0.09(2) 0.052(19) -0.055(17)
C36A 0.051(11) 0.039(10) 0.049(10) -0.005(9) -0.023(10) -0.013(9)
C37A 0.058(12) 0.051(13) 0.058(12) -0.001(12) -0.015(11) -0.015(11)
C39A 0.063(17) 0.13(2) 0.19(3) -0.09(2) 0.052(19) -0.055(17)
S2 0.086(3) 0.077(3) 0.065(3) -0.016(2) -0.006(2) -0.020(2)
O4 0.131(10) 0.104(9) 0.048(6) -0.013(6) 0.010(6) -0.060(8)
O5 0.236(17) 0.063(8) 0.118(11) -0.043(8) -0.064(11) -0.040(10)
O6 0.071(7) 0.079(7) 0.058(6) -0.018(5) -0.010(5) -0.018(6)
C62 0.111(15) 0.061(11) 0.082(13) -0.013(9) -0.032(11) 0.015(10)
F4 0.140(10) 0.150(12) 0.146(11) -0.048(9) -0.088(9) 0.016(9)
F5 0.245(16) 0.056(7) 0.152(12) -0.029(7) -0.082(11) -0.011(8)
F6 0.086(7) 0.145(11) 0.105(9) -0.012(8) -0.005(6) -0.021(7)
Pt1 0.0351(2) 0.0186(2) 0.0358(3) -0.00885(16) -0.00524(17) 0.00123(16)
Pt2 0.0251(2) 0.01046(17) 0.0360(2) -0.00587(14) -0.00048(15) -0.00417(14)
P1 0.0550(19) 0.0253(14) 0.0415(18) -0.0080(13) -0.0137(14) -0.0084(13)
P2 0.0362(15) 0.0284(14) 0.0472(18) -0.0116(13) -0.0030(13) -0.0109(12)
P3 0.0285(13) 0.0114(11) 0.0380(16) -0.0042(10) -0.0017(11) -0.0059(10)
P4 0.0359(16) 0.0182(13) 0.072(2) -0.0111(13) 0.0097(14) -0.0129(12)
N1 0.045(5) 0.016(4) 0.048(6) -0.018(4) -0.017(4) 0.007(4)
N2 0.025(4) 0.016(4) 0.039(5) -0.008(3) 0.000(4) -0.007(3)
C1 0.032(6) 0.036(6) 0.045(7) -0.022(5) 0.002(5) 0.003(5)
C2 0.028(5) 0.021(5) 0.052(7) -0.016(5) -0.008(5) 0.004(4)
C3 0.035(6) 0.016(5) 0.039(6) -0.007(4) -0.001(5) -0.001(4)
C4 0.036(6) 0.018(5) 0.046(7) -0.006(5) -0.004(5) -0.001(4)
C5 0.032(6) 0.027(6) 0.051(7) -0.010(5) -0.004(5) 0.010(5)
C6 0.043(6) 0.025(5) 0.040(7) -0.007(5) -0.002(5) -0.007(5)
C7 0.056(8) 0.030(6) 0.057(8) -0.013(6) 0.001(6) -0.007(6)
C8 0.053(8) 0.035(7) 0.058(9) 0.003(6) -0.001(6) 0.005(6)
C9 0.066(9) 0.032(7) 0.063(9) -0.005(6) 0.025(7) -0.006(6)
C10 0.046(7) 0.032(6) 0.064(9) -0.015(6) 0.006(6) -0.004(5)
C11 0.045(7) 0.021(5) 0.048(7) -0.014(5) -0.001(5) -0.006(5)
C12 0.034(6) 0.030(6) 0.054(8) -0.009(5) -0.001(5) 0.007(5)
C13 0.027(5) 0.021(5) 0.041(6) -0.012(4) -0.001(4) -0.002(4)
C14 0.027(5) 0.017(5) 0.041(6) -0.007(4) -0.007(4) 0.001(4)
C15 0.031(5) 0.010(4) 0.042(6) -0.008(4) -0.009(4) -0.006(4)
C16 0.039(6) 0.017(5) 0.057(8) -0.012(5) -0.008(5) -0.010(4)
C17 0.036(6) 0.012(4) 0.045(7) -0.011(4) -0.002(5) -0.008(4)
C18 0.049(7) 0.014(5) 0.057(8) -0.011(5) -0.009(6) -0.003(5)
C19 0.067(8) 0.027(6) 0.044(7) -0.012(5) 0.000(6) -0.023(6)
C20 0.036(6) 0.034(6) 0.065(9) -0.019(6) 0.005(6) -0.012(5)
C21 0.040(6) 0.023(5) 0.052(8) -0.009(5) -0.003(5) -0.002(5)
C22 0.034(6) 0.017(5) 0.046(7) -0.012(5) -0.001(5) -0.005(4)
C23 0.037(6) 0.013(4) 0.046(7) -0.012(4) -0.001(5) -0.007(4)
C24 0.025(5) 0.019(5) 0.054(7) -0.017(5) -0.006(5) 0.000(4)
C25 0.030(5) 0.033(6) 0.031(6) -0.001(5) -0.004(4) -0.005(5)
C26 0.030(5) 0.014(4) 0.038(6) -0.011(4) 0.001(4) -0.007(4)
C27 0.046(7) 0.038(6) 0.045(7) -0.022(5) -0.009(5) 0.006(5)
C28 0.064(9) 0.052(9) 0.076(11) -0.040(8) -0.020(8) 0.015(7)
C29 0.074(10) 0.030(7) 0.089(12) -0.012(7) -0.038(9) 0.009(7)
C30 0.078(10) 0.027(6) 0.061(9) -0.004(6) -0.028(8) 0.005(6)
C31 0.065(8) 0.035(6) 0.039(7) -0.001(5) -0.006(6) -0.007(6)
C32 0.074(10) 0.052(8) 0.073(10) -0.014(7) -0.032(8) -0.017(7)
C33 0.137(16) 0.072(11) 0.082(13) -0.012(10) -0.066(12) -0.006(11)
C34 0.052(8) 0.045(8) 0.088(11) -0.029(8) -0.024(7) 0.009(6)
C35 0.102(12) 0.065(10) 0.052(9) -0.031(8) 0.006(8) -0.012(9)
C40 0.036(6) 0.025(5) 0.048(7) -0.007(5) -0.024(5) 0.004(4)
C41 0.060(8) 0.028(6) 0.045(7) -0.018(5) -0.009(6) 0.002(5)
C42 0.058(8) 0.015(5) 0.063(8) -0.016(5) -0.017(6) 0.000(5)
C43 0.104(12) 0.026(6) 0.091(12) -0.022(7) -0.029(9) -0.015(7)
C44 0.028(5) 0.023(5) 0.047(7) -0.015(5) 0.000(5) -0.002(4)
C45 0.045(7) 0.036(6) 0.059(8) -0.029(6) 0.001(6) -0.004(5)
C46 0.039(7) 0.026(6) 0.065(9) -0.015(6) -0.003(6) -0.007(5)
C47 0.031(6) 0.018(5) 0.049(7) 0.006(5) 0.003(5) -0.013(4)
C48 0.027(5) 0.020(5) 0.037(6) -0.001(4) 0.002(4) -0.007(4)
C49 0.048(7) 0.032(6) 0.044(7) -0.014(5) -0.010(5) -0.017(5)
C50 0.051(8) 0.052(8) 0.070(9) -0.032(7) -0.004(7) -0.014(6)
C51 0.030(5) 0.016(5) 0.050(7) -0.004(4) -0.010(5) -0.001(4)
C52 0.037(6) 0.017(5) 0.065(8) 0.007(5) 0.001(5) -0.002(5)
C53 0.029(5) 0.020(5) 0.050(7) -0.002(5) 0.002(5) -0.003(4)
C54 0.071(9) 0.021(5) 0.044(7) -0.004(5) 0.003(6) 0.006(6)
C55 0.030(6) 0.035(7) 0.099(11) -0.006(7) 0.003(6) -0.013(5)
C56 0.045(8) 0.049(8) 0.092(11) -0.013(8) 0.006(7) -0.017(6)
C57 0.088(12) 0.059(10) 0.135(16) -0.054(10) 0.030(11) -0.048(9)
C58 0.19(2) 0.070(11) 0.086(13) -0.002(10) -0.062(13) -0.074(13)
C59 0.033(7) 0.063(9) 0.089(11) 0.009(8) -0.002(7) -0.003(6)
C60 0.099(12) 0.076(11) 0.066(10) -0.009(9) -0.004(9) -0.043(10)
C63 0.16(2) 0.082(14) 0.20(3) -0.042(16) 0.100(19) -0.076(15)
Cl1 0.230(7) 0.128(5) 0.118(5) -0.064(4) 0.074(5) -0.114(5)
Cl2 0.121(4) 0.075(3) 0.140(5) -0.034(3) -0.043(4) 0.016(3)
S1 0.0330(14) 0.0227(13) 0.0533(18) -0.0121(12) 0.0004(12) -0.0035(11)
O1 0.055(5) 0.038(5) 0.041(5) -0.003(4) 0.003(4) 0.004(4)
O2 0.035(4) 0.035(4) 0.063(6) -0.018(4) 0.007(4) 0.006(3)
O3 0.028(4) 0.029(4) 0.064(5) -0.024(4) -0.008(4) 0.001(3)
C61 0.048(7) 0.045(7) 0.049(8) -0.019(6) -0.007(6) -0.015(6)
F1 0.049(5) 0.086(6) 0.096(6) -0.036(5) -0.017(4) -0.023(4)
F2 0.059(4) 0.033(4) 0.088(6) -0.035(4) -0.003(4) -0.011(3)
F3 0.094(6) 0.043(4) 0.087(6) -0.013(4) 0.002(5) -0.039(4)

loop_
_atom_type_symbol
_atom_type_description
_atom_type_scat_dispersion_real
_atom_type_scat_dispersion_imag
_atom_type_scat_source
C C 0.0033 0.0016 'International Tables Vol C Tables 4.2.6.8 and 6.1.1.4'
H H 0.0000 0.0000 'International Tables Vol C Tables 4.2.6.8 and 6.1.1.4'
N N 0.0061 0.0033 'International Tables Vol C Tables 4.2.6.8 and 6.1.1.4'
O O 0.0106 0.0060 'International Tables Vol C Tables 4.2.6.8 and 6.1.1.4'
F F 0.0171 0.0103 'International Tables Vol C Tables 4.2.6.8 and 6.1.1.4'
P P 0.1023 0.0942 'International Tables Vol C Tables 4.2.6.8 and 6.1.1.4'
S S 0.1246 0.1234 'International Tables Vol C Tables 4.2.6.8 and 6.1.1.4'
Pt Pt -1.7033 8.3905 'International Tables Vol C Tables 4.2.6.8 and 6.1.1.4'
Cl Cl 0.1484 0.1585 'International Tables Vol C Tables 4.2.6.8 and 6.1.1.4'

loop_
_geom_angle_atom_site_label_1
_geom_angle_atom_site_label_2
_geom_angle_atom_site_label_3
_geom_angle
C39 C38 C39A 73(2)
C39 C38 P2 110.9(15)
C39A C38 P2 127.5(18)
C37 C36 P1 115.5(10)
C37A C36A P1 108(3)
O6 S2 O4 115.2(3)
O6 S2 O5 114.5(3)
O4 S2 O5 114.3(3)
O6 S2 C62 103.9(3)
O4 S2 C62 103.8(3)
O5 S2 C62 103.2(3)
F4 C62 F5 107.8(6)
F4 C62 F6 107.3(6)
F5 C62 F6 107.5(6)
F4 C62 S2 111.3(5)
F5 C62 S2 111.4(5)
F6 C62 S2 111.4(5)
C1 Pt1 N1 176.4(4)
C1 Pt1 P1 89.1(3)
N1 Pt1 P1 92.0(2)
C1 Pt1 P2 87.9(3)
N1 Pt1 P2 91.1(2)
P1 Pt1 P2 176.54(10)
C26 Pt2 N2 177.0(4)
C26 Pt2 P4 86.5(3)
N2 Pt2 P4 91.3(2)
C26 Pt2 P3 89.1(3)
N2 Pt2 P3 93.2(2)
P4 Pt2 P3 173.11(10)
C34 P1 C32 105.2(7)
C34 P1 C36A 81.9(13)
C32 P1 C36A 126.4(15)
C34 P1 C36 105.9(7)
C32 P1 C36 104.7(6)
C36A P1 C36 28.2(12)
C34 P1 Pt1 113.9(4)
C32 P1 Pt1 113.1(4)
C36A P1 Pt1 111.6(14)
C36 P1 Pt1 113.2(5)
C42 P2 C38 101.1(7)
C42 P2 C40 106.7(6)
C38 P2 C40 107.0(7)
C42 P2 Pt1 114.4(4)
C38 P2 Pt1 113.2(5)
C40 P2 Pt1 113.4(4)
C51 P3 C49 106.5(5)
C51 P3 C53 104.9(5)
C49 P3 C53 104.7(5)
C51 P3 Pt2 112.2(3)
C49 P3 Pt2 115.9(4)
C53 P3 Pt2 111.8(3)
C57 P4 C55 110.1(8)
C57 P4 C59 102.5(8)
C55 P4 C59 102.3(6)
C57 P4 Pt2 111.3(5)
C55 P4 Pt2 115.6(4)
C59 P4 Pt2 113.9(5)
C31 N1 C27 121.0(10)
C31 N1 Pt1 118.4(8)
C27 N1 Pt1 120.6(8)
C48 N2 C44 118.4(9)
C48 N2 Pt2 121.7(7)
C44 N2 Pt2 119.9(7)
C2 C1 Pt1 176.3(10)
C1 C2 C3 175.7(11)
C4 C3 C24 121.7(9)
C4 C3 C2 119.2(10)
C24 C3 C2 119.1(9)
C3 C4 C5 122.7(9)
C3 C4 C13 119.8(10)
C5 C4 C13 117.5(9)
C6 C5 C4 122.5(10)
C5 C6 C11 119.6(10)
C5 C6 C7 120.8(10)
C11 C6 C7 119.6(10)
C8 C7 C6 119.4(12)
C7 C8 C9 121.9(13)
C10 C9 C8 119.7(12)
C9 C10 C11 121.0(12)
C12 C11 C6 118.8(10)
C12 C11 C10 122.8(11)
C6 C11 C10 118.3(11)
C11 C12 C13 123.1(10)
C12 C13 C14 122.3(9)
C12 C13 C4 118.4(10)
C14 C13 C4 119.2(9)
C15 C14 C25 121.8(9)
C15 C14 C13 119.8(9)
C25 C14 C13 118.4(9)
C16 C15 C14 121.0(9)
C16 C15 C24 118.3(10)
C14 C15 C24 120.7(9)
C17 C16 C15 122.4(10)
C16 C17 C22 118.5(10)
C16 C17 C18 123.2(10)
C22 C17 C18 118.3(10)
C19 C18 C17 120.2(11)
C18 C19 C20 122.4(12)
C21 C20 C19 118.9(11)
C20 C21 C22 121.1(10)
C23 C22 C21 121.7(10)
C23 C22 C17 119.3(10)
C21 C22 C17 119.0(10)
C22 C23 C24 122.6(10)
C23 C24 C3 122.5(9)
C23 C24 C15 118.8(10)
C3 C24 C15 118.7(9)
C26 C25 C14 173.7(11)
C25 C26 Pt2 176.5(9)
C28 C27 N1 119.8(13)
C27 C28 C29 119.6(14)
C30 C29 C28 120.0(12)
C29 C30 C31 118.9(13)
N1 C31 C30 120.7(12)
C33 C32 P1 114.7(10)
C35 C34 P1 112.6(9)
C41 C40 P2 111.8(7)
C43 C42 P2 114.0(9)
C45 C44 N2 122.0(11)
C44 C45 C46 120.3(11)
C45 C46 C47 119.0(11)
C48 C47 C46 119.3(11)
N2 C48 C47 121.0(10)
C50 C49 P3 115.2(8)
C52 C51 P3 114.1(7)
C54 C53 P3 112.8(7)
C56 C55 P4 115.4(9)
C58 C57 P4 110.9(12)
C60 C59 P4 112.2(10)
Cl2 C63 Cl1 108.5(12)
O3 S1 O1 114.9(3)
O3 S1 O2 114.9(3)
O1 S1 O2 114.8(3)
O3 S1 C61 103.7(2)
O1 S1 C61 103.2(3)
O2 S1 C61 103.1(3)
F2 C61 F3 107.6(5)
F2 C61 F1 107.4(5)
F3 C61 F1 107.4(5)
F2 C61 S1 111.7(5)
F3 C61 S1 111.4(5)
F1 C61 S1 111.0(5)

loop_
_geom_bond_atom_site_label_1
_geom_bond_atom_site_label_2
_geom_bond_distance
C38 C39 1.537(10)
C38 C39A 1.540(10)
C38 P2 1.827(14)
C36 C37 1.535(9)
C36 P1 1.843(14)
C36A C37A 1.549(10)
C36A P1 1.843(14)
S2 O6 1.443(5)
S2 O4 1.443(5)
S2 O5 1.456(5)
S2 C62 1.779(11)
C62 F4 1.344(6)
C62 F5 1.345(6)
C62 F6 1.345(6)
Pt1 C1 1.951(11)
Pt1 N1 2.087(8)
Pt1 P1 2.311(3)
Pt1 P2 2.316(3)
Pt2 C26 1.963(9)
Pt2 N2 2.088(8)
Pt2 P4 2.302(3)
Pt2 P3 2.321(3)
P1 C34 1.812(13)
P1 C32 1.817(13)
P2 C42 1.809(10)
P2 C40 1.833(11)
P3 C51 1.823(10)
P3 C49 1.826(10)
P3 C53 1.840(10)
P4 C57 1.791(14)
P4 C55 1.795(12)
P4 C59 1.831(14)
N1 C31 1.364(14)
N1 C27 1.366(14)
N2 C48 1.349(13)
N2 C44 1.353(13)
C1 C2 1.193(14)
C2 C3 1.448(13)
C3 C4 1.403(15)
C3 C24 1.417(15)
C4 C5 1.411(16)
C4 C13 1.450(14)
C5 C6 1.398(15)
C6 C11 1.413(15)
C6 C7 1.424(16)
C7 C8 1.344(17)
C8 C9 1.408(17)
C9 C10 1.355(18)
C10 C11 1.418(16)
C11 C12 1.383(16)
C12 C13 1.408(15)
C13 C14 1.441(15)
C14 C15 1.413(14)
C14 C25 1.429(13)
C15 C16 1.403(15)
C15 C24 1.449(13)
C16 C17 1.403(15)
C17 C22 1.435(14)
C17 C18 1.441(16)
C18 C19 1.349(16)
C19 C20 1.419(16)
C20 C21 1.379(16)
C21 C22 1.425(15)
C22 C23 1.390(15)
C23 C24 1.395(14)
C25 C26 1.213(13)
C27 C28 1.356(16)
C28 C29 1.43(2)
C29 C30 1.35(2)
C30 C31 1.394(16)
C32 C33 1.596(19)
C34 C35 1.521(19)
C40 C41 1.511(16)
C42 C43 1.525(16)
C44 C45 1.347(14)
C45 C46 1.352(17)
C46 C47 1.381(16)
C47 C48 1.376(13)
C49 C50 1.498(16)
C51 C52 1.559(14)
C53 C54 1.508(16)
C55 C56 1.509(16)
C57 C58 1.58(2)
C59 C60 1.60(2)
C63 Cl2 1.675(19)
C63 Cl1 1.86(2)
S1 O3 1.444(4)
S1 O1 1.446(4)
S1 O2 1.447(4)
S1 C61 1.789(10)
C61 F2 1.342(6)
C61 F3 1.342(6)
C61 F1 1.346(6)
